data_2202424
loop_
_publ_author_name
'Philip J. Cox'
'Yashodharan Kumarasamy'
'Lutfun Nahar'
'Satyajit D. Sarker'
'Mohammad Shoeb'

_publ_section_title
;
 Luteolin
;
_journal_issue 7
_journal_name_full 'Acta Crystallographica Section E'
_journal_page_first o975
_journal_page_last o977
_journal_paper_doi 10.1107/S1600536803013229
_journal_volume 59
_journal_year 2003
_chemical_formula_iupac 'C15 H10 O6'
_chemical_formula_moiety 'C15 H10 O6'
_chemical_formula_sum 'C15 H10 O6'
_chemical_formula_weight 286.23
_space_group_IT_number 5
_symmetry_cell_setting monoclinic
_symmetry_space_group_name_Hall 'C 2y'
_symmetry_space_group_name_H-M 'C 1 2 1'
_audit_creation_method 'WinGX routine CIF_UPDATE'
_cell_angle_alpha 90
_cell_angle_beta 101.554(5)
_cell_angle_gamma 90
_cell_formula_units_Z 4
_cell_length_a 35.327(5)
_cell_length_b 5.6180(10)
_cell_length_c 6.6820(10)
_cell_measurement_reflns_used 8254
_cell_measurement_temperature 120(2)
_cell_measurement_theta_max 27.48
_cell_measurement_theta_min 2.91
_cell_volume 1299.3(4)
_computing_cell_refinement 'DENZO and COLLECT'
_computing_data_collection
;
DENZO (Otwinowski & Minor, 1997) and COLLECT (Hooft, 1998)
;
_computing_data_reduction 'DENZO and COLLECT'
_computing_molecular_graphics 'PLATON (Spek, 2002)'
_computing_publication_material 'WinGX (Farrugia, 1999)'
_computing_structure_refinement 'SHELXL97 (Sheldrick, 1997)'
_computing_structure_solution 'SIR97 (Altomare et al., 1999)'
_diffrn_measured_fraction_theta_full 0.883
_diffrn_measured_fraction_theta_max 0.883
_diffrn_measurement_device_type 'Nonius KappaCCD area-detector'
_diffrn_measurement_method '\f and \w'
_diffrn_radiation_type MoK\a
_diffrn_radiation_wavelength 0.71073
_diffrn_reflns_av_R_equivalents 0.087
_diffrn_reflns_limit_h_max 45
_diffrn_reflns_limit_h_min -45
_diffrn_reflns_limit_k_max 7
_diffrn_reflns_limit_k_min -7
_diffrn_reflns_limit_l_max 8
_diffrn_reflns_limit_l_min -8
_diffrn_reflns_number 8254
_diffrn_reflns_theta_full 27.58
_diffrn_reflns_theta_max 27.58
_diffrn_reflns_theta_min 3.1
_diffrn_standards_number 0
_exptl_absorpt_coefficient_mu 0.115
_exptl_absorpt_correction_T_max 1.0000
_exptl_absorpt_correction_T_min 0.9107
_exptl_absorpt_correction_type multi-scan
_exptl_absorpt_process_details '(SORTAV; Blessing, 1995, 1997)'
_exptl_crystal_colour 'light brown'
_exptl_crystal_density_diffrn 1.463
_exptl_crystal_density_method 'not measured'
_exptl_crystal_description plate
_exptl_crystal_F_000 592
_exptl_crystal_size_max 0.4
_exptl_crystal_size_mid 0.1
_exptl_crystal_size_min 0.01
_refine_diff_density_max 0.354
_refine_diff_density_min -0.337
_refine_ls_extinction_method none
_refine_ls_goodness_of_fit_ref 1.178
_refine_ls_hydrogen_treatment refU
_refine_ls_matrix_type full
_refine_ls_number_parameters 204
_refine_ls_number_reflns 1471
_refine_ls_number_restraints 1
_refine_ls_restrained_S_all 1.178
_refine_ls_R_factor_gt 0.0925
_refine_ls_shift/su_max 0
_refine_ls_structure_factor_coef Fsqd
_refine_ls_weighting_details 'calc w = 1/[\s^2^(Fo^2^)+(0.0452P)^2^+6.6344P] where P = (Fo^2^+2Fc^2^)/3'
_refine_ls_weighting_scheme calc
_refine_ls_wR_factor_ref 0.1896
_reflns_number_gt 1262
_reflns_number_total 1471
_reflns_threshold_expression I>2\s(I)
_cod_data_source_file cf6263.cif
_cod_data_source_block I
_cod_depositor_comments
;
The following automatic conversions were performed:
'_geom_bond_publ_flag' value 'N' changed to 'n' according to
'/home/saulius/struct/CIF-dictionaries/cif_core.dic' dictionary named
'cif_core.dic' version 2.4.1 from 2010-06-29 (27
times).

'_geom_bond_publ_flag' value 'Y' changed to 'y' according to
'/home/saulius/struct/CIF-dictionaries/cif_core.dic' dictionary named
'cif_core.dic' version 2.4.1 from 2010-06-29 (6 times).

Automatic conversion script
Id: cif_fix_enum 1527 2010-12-29 10:47:43Z saulius 

The following automatic conversions were performed:

'_geom_bond_publ_flag' value 'N' changed to 'n' according to
/home/saulius/struct/CIF-dictionaries/cif_core.dic dictionary named
'cif_core.dic' version 2.4.1 from 2010-06-29 (27
times).

'_geom_bond_publ_flag' value 'Y' changed to 'y' according to
/home/saulius/struct/CIF-dictionaries/cif_core.dic dictionary named
'cif_core.dic' version 2.4.1 from 2010-06-29 (6
times).

'_geom_angle_publ_flag' value 'N' changed to 'n' according
to /home/saulius/struct/CIF-dictionaries/cif_core.dic dictionary
named 'cif_core.dic' version 2.4.1 from 2010-06-29 (48
times).

'_geom_angle_publ_flag' value 'Y' changed to 'y' according
to /home/saulius/struct/CIF-dictionaries/cif_core.dic dictionary
named 'cif_core.dic' version 2.4.1 from 2010-06-29 (2
times).

'_geom_torsion_publ_flag' value 'N' changed to 'n' according
to /home/saulius/struct/CIF-dictionaries/cif_core.dic dictionary
named 'cif_core.dic' version 2.4.1 from 2010-06-29 (44
times).

'_geom_torsion_publ_flag' value 'Y' changed to 'y' according
to /home/saulius/struct/CIF-dictionaries/cif_core.dic dictionary
named 'cif_core.dic' version 2.4.1 from 2010-06-29.

Automatic conversion script
Id: cif_fix_values 1715 2011-07-08 13:25:40Z adriana 
;
_cod_original_sg_symbol_H-M 'C 2'
_cod_database_code 2202424
_cod_database_fobs_code 2202424

loop_
_symmetry_equiv_pos_as_xyz
'x, y, z'
'-x, y, -z'
'x+1/2, y+1/2, z'
'-x+1/2, y+1/2, -z'

loop_
_atom_site_label
_atom_site_fract_x
_atom_site_fract_y
_atom_site_fract_z
_atom_site_U_iso_or_equiv
_atom_site_adp_type
_atom_site_calc_flag
_atom_site_refinement_flags
_atom_site_occupancy
_atom_site_disorder_assembly
_atom_site_disorder_group
_atom_site_type_symbol
O1 0.12646(13) 0.1650(9) 0.1071(7) 0.0257(11) Uani d . 1 . . O
O2 0.13361(12) 0.6547(9) -0.3352(7) 0.0258(11) Uani d . 1 . . O
O3 0.07851(13) 0.4290(10) -0.5823(8) 0.0325(13) Uani d . 1 . . O
H3 0.1009 0.4848 -0.5707 0.03(2) Uiso calc R 1 . . H
O4 0.02586(14) -0.2521(10) -0.3174(9) 0.0360(14) Uani d . 1 . . O
H4 0.026 -0.3208 -0.2055 0.10(5) Uiso calc R 1 . . H
O5 0.24217(13) 0.2814(9) 0.9362(7) 0.0271(12) Uani d . 1 . . O
H5 0.2574 0.3965 0.9671 0.03(2) Uiso calc R 1 . . H
O6 0.18886(13) -0.0343(9) 0.8124(8) 0.0289(12) Uani d . 1 . . O
H6 0.1686 -0.1116 0.7667 0.02(2) Uiso calc R 1 . . H
C2 0.15262(16) 0.3495(12) 0.1438(11) 0.0206(16) Uani d . 1 . . C
C3 0.1546(2) 0.5170(13) -0.0009(12) 0.0297(17) Uani d . 1 . . C
H3A 0.1724 0.6447 0.0307 0.03(2) Uiso calc R 1 . . H
C4 0.13032(17) 0.5045(12) -0.1998(11) 0.0201(14) Uani d . 1 . . C
C5 0.07756(18) 0.2764(13) -0.4265(11) 0.0254(16) Uani d . 1 . . C
C6 0.0527(2) 0.0894(14) -0.4540(13) 0.0320(18) Uani d . 1 . . C
H6A 0.0359 0.0658 -0.5825 0.11(4) Uiso calc R 1 . . H
C7 0.05183(17) -0.0730(13) -0.2886(13) 0.0311(19) Uani d . 1 . . C
C8 0.07567(19) -0.0374(14) -0.1021(13) 0.0319(18) Uani d . 1 . . C
H8 0.0744 -0.1394 0.0098 0.05(3) Uiso calc R 1 . . H
C9 0.10104(19) 0.1464(14) -0.0807(11) 0.0253(15) Uani d . 1 . . C
C10 0.1032(2) 0.3133(14) -0.2351(12) 0.0272(17) Uani d . 1 . . C
C11 0.17618(18) 0.3345(13) 0.3490(11) 0.0230(15) Uani d . 1 . . C
C12 0.17082(19) 0.1511(14) 0.4789(11) 0.0267(16) Uani d . 1 . . C
H12 0.1517 0.0333 0.4346 0.03(2) Uiso calc R 1 . . H
C13 0.1936(2) 0.1398(12) 0.6749(11) 0.0252(16) Uani d . 1 . . C
C14 0.22093(17) 0.3136(13) 0.7433(11) 0.0234(16) Uani d . 1 . . C
C15 0.22675(18) 0.4970(13) 0.6154(11) 0.0241(16) Uani d . 1 . . C
H15 0.246 0.6136 0.6613 0.03(2) Uiso calc R 1 . . H
C16 0.20440(18) 0.5109(13) 0.4191(11) 0.0260(16) Uani d . 1 . . C
H16 0.2081 0.6388 0.3319 0.04(2) Uiso calc R 1 . . H

loop_
_atom_site_aniso_label
_atom_site_aniso_U_11
_atom_site_aniso_U_22
_atom_site_aniso_U_33
_atom_site_aniso_U_12
_atom_site_aniso_U_13
_atom_site_aniso_U_23
O1 0.030(2) 0.028(3) 0.018(3) -0.001(2) 0.0024(19) 0.002(2)
O2 0.031(2) 0.025(3) 0.022(3) -0.007(2) 0.005(2) 0.002(2)
O3 0.032(3) 0.039(3) 0.025(3) -0.004(2) 0.002(2) 0.002(3)
O4 0.036(3) 0.033(3) 0.032(3) -0.004(2) -0.009(2) 0.006(3)
O5 0.028(2) 0.024(3) 0.025(3) -0.007(2) -0.0040(19) -0.003(2)
O6 0.035(3) 0.027(3) 0.022(3) -0.003(2) -0.001(2) 0.006(2)
C2 0.013(3) 0.023(3) 0.024(4) -0.001(2) 0.000(2) -0.003(3)
C3 0.046(4) 0.015(3) 0.028(5) -0.005(3) 0.009(3) -0.008(3)
C4 0.019(3) 0.024(3) 0.018(4) -0.002(3) 0.006(2) -0.001(3)
C5 0.028(3) 0.018(3) 0.031(5) -0.003(3) 0.007(3) 0.009(3)
C6 0.036(4) 0.034(4) 0.024(5) 0.001(3) 0.002(3) 0.000(3)
C7 0.017(3) 0.024(4) 0.049(6) -0.002(3) -0.002(3) -0.005(4)
C8 0.034(3) 0.032(4) 0.029(5) 0.002(3) 0.003(3) 0.011(3)
C9 0.030(3) 0.027(4) 0.019(4) -0.003(3) 0.006(3) -0.004(3)
C10 0.030(3) 0.033(4) 0.017(4) 0.002(3) 0.003(3) 0.002(3)
C11 0.025(3) 0.025(4) 0.021(4) 0.001(3) 0.010(3) 0.003(3)
C12 0.032(3) 0.030(4) 0.016(4) -0.002(3) 0.000(3) -0.005(3)
C13 0.044(4) 0.018(3) 0.014(4) 0.005(3) 0.005(3) 0.001(3)
C14 0.021(3) 0.029(4) 0.018(4) 0.007(3) -0.002(3) -0.005(3)
C15 0.025(3) 0.023(3) 0.024(4) -0.004(3) 0.007(3) 0.003(3)
C16 0.029(3) 0.022(3) 0.028(5) 0.003(3) 0.007(3) 0.009(3)

loop_
_atom_type_symbol
_atom_type_description
_atom_type_scat_dispersion_real
_atom_type_scat_dispersion_imag
_atom_type_scat_source
C C 0.0033 0.0016 'International Tables Vol C Tables 4.2.6.8 and 6.1.1.4'
H H 0 0 'International Tables Vol C Tables 4.2.6.8 and 6.1.1.4'
O O 0.0106 0.006 'International Tables Vol C Tables 4.2.6.8 and 6.1.1.4'

loop_
_geom_angle_atom_site_label_1
_geom_angle_atom_site_label_2
_geom_angle_atom_site_label_3
_geom_angle
_geom_angle_publ_flag
C2 O1 C9 120.3(5) n
C5 O3 H3 109.5 n
C7 O4 H4 109.5 n
C14 O5 H5 109.5 n
C13 O6 H6 109.5 n
C3 C2 O1 121.5(6) n
C3 C2 C11 127.4(6) y
O1 C2 C11 111.1(6) y
C2 C3 C4 121.2(6) n
C2 C3 H3A 119.4 n
C4 C3 H3A 119.4 n
O2 C4 C10 122.7(6) n
O2 C4 C3 120.6(6) n
C10 C4 C3 116.6(6) n
O3 C5 C6 120.1(6) n
O3 C5 C10 119.2(6) n
C6 C5 C10 120.7(7) n
C5 C6 C7 120.0(7) n
C5 C6 H6A 120 n
C7 C6 H6A 120 n
O4 C7 C8 121.0(7) n
O4 C7 C6 118.9(6) n
C8 C7 C6 120.1(7) n
C9 C8 C7 118.7(7) n
C9 C8 H8 120.7 n
C7 C8 H8 120.7 n
C8 C9 O1 116.4(7) n
C8 C9 C10 124.1(7) n
O1 C9 C10 119.4(6) n
C9 C10 C5 116.3(6) n
C9 C10 C4 120.8(6) n
C5 C10 C4 122.8(7) n
C12 C11 C16 119.3(6) n
C12 C11 C2 120.6(6) n
C16 C11 C2 120.1(6) n
C11 C12 C13 119.8(7) n
C11 C12 H12 120.1 n
C13 C12 H12 120.1 n
O6 C13 C14 116.8(6) n
O6 C13 C12 122.4(7) n
C14 C13 C12 120.7(7) n
O5 C14 C15 124.1(6) n
O5 C14 C13 115.6(6) n
C15 C14 C13 120.1(6) n
C14 C15 C16 120.0(6) n
C14 C15 H15 120 n
C16 C15 H15 120 n
C15 C16 C11 120.1(7) n
C15 C16 H16 120 n
C11 C16 H16 120 n

loop_
_geom_bond_atom_site_label_1
_geom_bond_atom_site_label_2
_geom_bond_site_symmetry_2
_geom_bond_distance
_geom_bond_publ_flag
O1 C2 . 1.377(8) n
O1 C9 . 1.393(8) n
O2 C4 . 1.260(8) y
O3 C5 . 1.354(8) y
O3 H3 . 0.84 n
O4 C7 . 1.349(8) y
O4 H4 . 0.84 n
O5 C14 . 1.367(7) y
O5 H5 . 0.84 n
O6 C13 . 1.375(8) y
O6 H6 . 0.84 n
C2 C3 . 1.361(10) n
C2 C11 . 1.457(9) y
C3 C4 . 1.432(9) n
C3 H3A . 0.95 n
C4 C10 . 1.428(10) n
C5 C6 . 1.358(10) n
C5 C10 . 1.426(9) n
C6 C7 . 1.438(11) n
C6 H6A . 0.95 n
C7 C8 . 1.372(10) n
C8 C9 . 1.356(10) n
C8 H8 . 0.95 n
C9 C10 . 1.408(10) n
C11 C12 . 1.384(10) n
C11 C16 . 1.417(10) n
C12 C13 . 1.394(9) n
C12 H12 . 0.95 n
C13 C14 . 1.385(9) n
C14 C15 . 1.380(10) n
C15 C16 . 1.391(9) n
C15 H15 . 0.95 n
C16 H16 . 0.95 n

loop_
_geom_hbond_atom_site_label_D
_geom_hbond_atom_site_label_H
_geom_hbond_atom_site_label_A
_geom_hbond_site_symmetry_A
_geom_hbond_distance_DH
_geom_hbond_distance_HA
_geom_hbond_distance_DA
_geom_hbond_angle_DHA
O3 H3 O2 . 0.84 2.00 2.614(7) 130
O5 H5 O5 4_557 0.84 2.26 2.955(7) 141
O5 H5 O6 4_557 0.84 2.19 2.862(7) 137
O6 H6 O2 1_546 0.84 1.84 2.658(7) 165
C3 H3A O6 1_564 0.95 2.46 3.159(9) 130

loop_
_geom_torsion_atom_site_label_1
_geom_torsion_atom_site_label_2
_geom_torsion_atom_site_label_3
_geom_torsion_atom_site_label_4
_geom_torsion
_geom_torsion_publ_flag
C9 O1 C2 C3 -0.3(9) n
C9 O1 C2 C11 179.9(6) n
O1 C2 C3 C4 -1.9(10) n
C11 C2 C3 C4 177.8(6) n
C2 C3 C4 O2 -176.9(6) n
C2 C3 C4 C10 2.2(10) n
O3 C5 C6 C7 179.8(6) n
C10 C5 C6 C7 0.5(11) n
C5 C6 C7 O4 177.5(7) n
C5 C6 C7 C8 0.9(11) n
O4 C7 C8 C9 -179.4(7) n
C6 C7 C8 C9 -3.0(11) n
C7 C8 C9 O1 -175.6(7) n
C7 C8 C9 C10 3.8(11) n
C2 O1 C9 C8 -178.5(6) n
C2 O1 C9 C10 2.1(9) n
C8 C9 C10 C5 -2.4(10) n
O1 C9 C10 C5 177.0(7) n
C8 C9 C10 C4 179.0(7) n
O1 C9 C10 C4 -1.6(10) n
O3 C5 C10 C9 -179.2(6) n
C6 C5 C10 C9 0.2(10) n
O3 C5 C10 C4 -0.6(10) n
C6 C5 C10 C4 178.8(7) n
O2 C4 C10 C9 178.6(7) n
C3 C4 C10 C9 -0.5(10) n
O2 C4 C10 C5 0.1(11) n
C3 C4 C10 C5 -179.0(7) n
C3 C2 C11 C12 -179.6(7) n
O1 C2 C11 C12 0.2(8) n
C3 C2 C11 C16 1.6(10) n
O1 C2 C11 C16 -178.6(6) n
C16 C11 C12 C13 -1.1(10) n
C2 C11 C12 C13 -179.9(7) n
C11 C12 C13 O6 178.2(6) n
C11 C12 C13 C14 1.7(10) n
O6 C13 C14 O5 4.7(9) y
C12 C13 C14 O5 -178.6(6) n
O6 C13 C14 C15 -178.7(6) n
C12 C13 C14 C15 -2.0(10) n
O5 C14 C15 C16 178.0(7) n
C13 C14 C15 C16 1.7(10) n
C14 C15 C16 C11 -1.2(10) n
C12 C11 C16 C15 0.9(10) n
C2 C11 C16 C15 179.7(6) n

loop_
_cod_related_entry_id
_cod_related_entry_database
_cod_related_entry_code
1 ChemSpider 4444102
